data_7151079
loop_
_publ_author_name
'Cockroft, Scott L.'
'Perkins, Julie'
'Zonta, Cristiano'
'Adams, Harry'
'Spey, Sharon E.'
'Low, Caroline M. R.'
'Vinter, Jeremy G.'
'Lawson, Kevin R.'
'Urch, Christopher J.'
'Hunter, Christopher A.'

_publ_section_title
;
 Substituent effects on aromatic stacking interactions.
;
_journal_issue 7
_journal_name_full 'Organic &amp; biomolecular chemistry'
_journal_page_first 1062
_journal_page_last 1080
_journal_paper_doi 10.1039/b617576g
_journal_volume 5
_journal_year 2007
_chemical_formula_sum 'C17 H15 F5 N2 O'
_chemical_formula_weight 358.31
_chemical_name_systematic
;

?

;
_space_group_IT_number 14
_symmetry_cell_setting monoclinic
_symmetry_space_group_name_Hall '-P 2ybc'
_symmetry_space_group_name_H-M 'P 1 21/c 1'
_atom_sites_solution_hydrogens geom
_atom_sites_solution_primary direct
_atom_sites_solution_secondary difmap
_audit_creation_method SHELXL-97
_cell_angle_alpha 90.00
_cell_angle_beta 91.10(4)
_cell_angle_gamma 90.00
_cell_formula_units_Z 4
_cell_length_a 4.7538(19)
_cell_length_b 10.885(7)
_cell_length_c 30.402(12)
_cell_measurement_reflns_used 33
_cell_measurement_temperature 571(2)
_cell_measurement_theta_max 28.41
_cell_measurement_theta_min 1.99
_cell_volume 1572.9(13)
_computing_cell_refinement 'Bruker XSCANS'
_computing_data_collection 'Bruker XSCANS'
_computing_data_reduction 'Bruker SHELXTL'
_computing_molecular_graphics 'Bruker SHELXTL'
_computing_publication_material 'Bruker SHELXTL'
_computing_structure_refinement 'SHELXL-97 (Sheldrick, 1997)'
_computing_structure_solution 'SHELXS-97 (Sheldrick, 1990)'
_diffrn_ambient_temperature 571(2)
_diffrn_detector_area_resol_mean 100
_diffrn_measured_fraction_theta_full 0.943
_diffrn_measured_fraction_theta_max 0.943
_diffrn_measurement_device_type 'CCD area detector'
_diffrn_measurement_method 'phi and omega scans'
_diffrn_radiation_monochromator graphite
_diffrn_radiation_source 'fine-focus sealed tube'
_diffrn_radiation_type MoK\a
_diffrn_radiation_wavelength 0.71073
_diffrn_reflns_av_R_equivalents 0.1948
_diffrn_reflns_av_sigmaI/netI 0.4035
_diffrn_reflns_limit_h_max 6
_diffrn_reflns_limit_h_min -5
_diffrn_reflns_limit_k_max 14
_diffrn_reflns_limit_k_min -13
_diffrn_reflns_limit_l_max 39
_diffrn_reflns_limit_l_min -36
_diffrn_reflns_number 10171
_diffrn_reflns_theta_full 28.41
_diffrn_reflns_theta_max 28.41
_diffrn_reflns_theta_min 1.99
_diffrn_standards_decay_% 0
_diffrn_standards_number 0
_exptl_absorpt_coefficient_mu 0.136
_exptl_absorpt_correction_T_max 0.9865
_exptl_absorpt_correction_T_min 0.9668
_exptl_absorpt_correction_type multi-scan
_exptl_absorpt_process_details sadabs
_exptl_crystal_colour orange
_exptl_crystal_density_diffrn 1.513
_exptl_crystal_density_method 'not measured'
_exptl_crystal_description block
_exptl_crystal_F_000 736
_exptl_crystal_size_max 0.25
_exptl_crystal_size_mid 0.15
_exptl_crystal_size_min 0.10
_refine_diff_density_max 0.292
_refine_diff_density_min -0.216
_refine_diff_density_rms 0.065
_refine_ls_extinction_method none
_refine_ls_goodness_of_fit_ref 0.690
_refine_ls_hydrogen_treatment constr
_refine_ls_matrix_type full
_refine_ls_number_parameters 230
_refine_ls_number_reflns 3741
_refine_ls_number_restraints 0
_refine_ls_restrained_S_all 0.690
_refine_ls_R_factor_all 0.3101
_refine_ls_R_factor_gt 0.0588
_refine_ls_shift/su_max 0.000
_refine_ls_shift/su_mean 0.000
_refine_ls_structure_factor_coef Fsqd
_refine_ls_weighting_details 'calc w=1/[\s^2^(Fo^2^)+(0.0422P)^2^+0.0000P] where P=(Fo^2^+2Fc^2^)/3'
_refine_ls_weighting_scheme calc
_refine_ls_wR_factor_gt 0.1071
_refine_ls_wR_factor_ref 0.1584
_reflns_number_gt 775
_reflns_number_total 3741
_reflns_threshold_expression >2sigma(I)
_cod_data_source_file b617576g.txt
_cod_data_source_block och38m
_cod_depositor_comments
;
The following automatic conversions were performed:
'_symmetry_cell_setting' value 'Monoclinic' changed to 'monoclinic'
according to '/home/saulius/struct/CIF-dictionaries/cif_core.dic'
dictionary named 'cif_core.dic' version 2.4.1 from
2010-06-29.

'_refine_ls_hydrogen_treatment' value 'CONSTR' changed to
'constr' according to '/home/saulius/struct/CIF-dictionaries/cif_core.dic'
dictionary named 'cif_core.dic' version 2.4.1 from 2010-06-29.

Automatic conversion script
Id: cif_fix_enum 1527 2010-12-29 10:47:43Z saulius 
;
_cod_original_sg_symbol_H-M P2(1)/c
_cod_database_code 7151079

loop_
_symmetry_equiv_pos_as_xyz
'x, y, z'
'-x, y+1/2, -z+1/2'
'-x, -y, -z'
'x, -y-1/2, z-1/2'

loop_
_atom_site_label
_atom_site_type_symbol
_atom_site_fract_x
_atom_site_fract_y
_atom_site_fract_z
_atom_site_U_iso_or_equiv
_atom_site_adp_type
_atom_site_occupancy
_atom_site_symmetry_multiplicity
_atom_site_calc_flag
_atom_site_refinement_flags
_atom_site_disorder_assembly
_atom_site_disorder_group
O1 O -0.1907(7) 0.2381(3) 0.31878(10) 0.0572(11) Uani 1 1 d . . .
F1 F 0.4596(6) 0.4195(2) 0.28855(8) 0.0545(9) Uani 1 1 d . . .
F2 F 0.6640(7) 0.4299(3) 0.20621(9) 0.0777(11) Uani 1 1 d . . .
F3 F 0.5046(7) 0.2616(3) 0.14531(9) 0.0815(11) Uani 1 1 d . . .
F4 F 0.1253(7) 0.0852(3) 0.16589(9) 0.0773(11) Uani 1 1 d . . .
F5 F -0.0759(6) 0.0739(3) 0.24792(9) 0.0686(10) Uani 1 1 d . . .
N1 N 0.2448(8) 0.2241(3) 0.34982(12) 0.0394(11) Uani 1 1 d . . .
H1 H 0.4213 0.2182 0.3445 0.047 Uiso 1 1 calc R . .
N2 N -0.1118(9) 0.2260(4) 0.52504(13) 0.0617(14) Uani 1 1 d . . .
C1 C 0.0640(11) 0.2363(4) 0.31578(15) 0.0371(13) Uani 1 1 d . . .
C2 C 0.1584(9) 0.2204(4) 0.39450(15) 0.0337(13) Uani 1 1 d . . .
C3 C -0.0212(10) 0.1301(4) 0.40962(16) 0.0360(13) Uani 1 1 d . . .
C4 C -0.1096(10) 0.1327(4) 0.45260(16) 0.0448(15) Uani 1 1 d . . .
H4 H -0.2296 0.0716 0.4625 0.054 Uiso 1 1 calc R . .
C5 C -0.0206(11) 0.2270(5) 0.48198(15) 0.0451(14) Uani 1 1 d . . .
C6 C 0.1706(10) 0.3135(4) 0.46668(16) 0.0446(14) Uani 1 1 d . . .
H6 H 0.2406 0.3732 0.4858 0.053 Uiso 1 1 calc R . .
C7 C 0.2581(9) 0.3122(4) 0.42353(16) 0.0376(13) Uani 1 1 d . . .
C8 C 0.1913(10) 0.2449(4) 0.27089(15) 0.0330(12) Uani 1 1 d . . .
C9 C 0.3783(11) 0.3346(5) 0.25930(16) 0.0402(14) Uani 1 1 d . . .
C10 C 0.4829(11) 0.3416(5) 0.21697(18) 0.0481(15) Uani 1 1 d . . .
C11 C 0.3994(11) 0.2578(5) 0.18609(17) 0.0452(15) Uani 1 1 d . . .
C12 C 0.2089(12) 0.1684(5) 0.19606(17) 0.0525(16) Uani 1 1 d . . .
C13 C 0.1083(11) 0.1611(5) 0.23852(17) 0.0443(14) Uani 1 1 d . . .
C14 C -0.1157(10) 0.0221(4) 0.38133(14) 0.0531(15) Uani 1 1 d . . .
H14A H -0.2829 0.0441 0.3650 0.080 Uiso 1 1 calc R . .
H14B H -0.1544 -0.0471 0.3998 0.080 Uiso 1 1 calc R . .
H14C H 0.0305 0.0011 0.3613 0.080 Uiso 1 1 calc R . .
C15 C 0.4624(10) 0.4074(4) 0.40785(15) 0.0522(15) Uani 1 1 d . . .
H15A H 0.5089 0.4625 0.4315 0.078 Uiso 1 1 calc R . .
H15B H 0.3785 0.4527 0.3839 0.078 Uiso 1 1 calc R . .
H15C H 0.6303 0.3676 0.3981 0.078 Uiso 1 1 calc R . .
C16 C -0.3309(10) 0.1421(4) 0.53811(14) 0.0590(17) Uani 1 1 d . . .
H16A H -0.4949 0.1543 0.5197 0.089 Uiso 1 1 calc R . .
H16B H -0.3771 0.1571 0.5682 0.089 Uiso 1 1 calc R . .
H16C H -0.2659 0.0591 0.5350 0.089 Uiso 1 1 calc R . .
C17 C -0.0273(12) 0.3225(4) 0.55450(15) 0.0664(17) Uani 1 1 d . . .
H17A H 0.1720 0.3180 0.5599 0.100 Uiso 1 1 calc R . .
H17B H -0.1238 0.3137 0.5818 0.100 Uiso 1 1 calc R . .
H17C H -0.0736 0.4006 0.5416 0.100 Uiso 1 1 calc R . .

loop_
_atom_site_aniso_label
_atom_site_aniso_U_11
_atom_site_aniso_U_22
_atom_site_aniso_U_33
_atom_site_aniso_U_23
_atom_site_aniso_U_13
_atom_site_aniso_U_12
O1 0.028(2) 0.091(3) 0.052(2) 0.013(2) 0.0078(18) 0.006(2)
F1 0.062(2) 0.0559(19) 0.0454(19) 0.0004(17) -0.0002(16) -0.0086(17)
F2 0.075(2) 0.093(3) 0.065(2) 0.0254(19) 0.0151(18) -0.024(2)
F3 0.102(3) 0.103(3) 0.0404(19) 0.0101(18) 0.0196(18) 0.016(2)
F4 0.107(3) 0.077(2) 0.048(2) -0.0138(19) -0.0076(19) 0.003(2)
F5 0.070(2) 0.072(2) 0.064(2) 0.0015(18) -0.0081(18) -0.025(2)
N1 0.026(2) 0.058(3) 0.034(2) 0.005(2) 0.009(2) 0.008(2)
N2 0.059(3) 0.089(4) 0.037(3) -0.006(3) 0.018(3) -0.021(3)
C1 0.031(3) 0.047(4) 0.034(3) 0.004(3) 0.007(3) 0.004(3)
C2 0.022(3) 0.052(4) 0.028(3) 0.005(3) 0.009(2) 0.009(3)
C3 0.030(3) 0.039(3) 0.039(3) 0.005(3) 0.002(3) 0.006(3)
C4 0.043(4) 0.052(4) 0.040(3) 0.007(3) 0.005(3) -0.001(3)
C5 0.045(3) 0.067(4) 0.024(3) 0.007(3) 0.007(3) 0.007(3)
C6 0.039(3) 0.056(4) 0.038(3) 0.000(3) 0.003(3) -0.008(3)
C7 0.026(3) 0.049(4) 0.038(3) 0.000(3) 0.001(3) 0.005(3)
C8 0.025(3) 0.043(3) 0.031(3) 0.004(3) 0.013(2) 0.004(3)
C9 0.036(4) 0.046(4) 0.039(4) 0.006(3) 0.000(3) 0.008(3)
C10 0.036(4) 0.063(4) 0.045(4) 0.019(3) 0.008(3) -0.005(3)
C11 0.047(4) 0.063(4) 0.027(3) 0.005(3) 0.014(3) 0.003(3)
C12 0.057(4) 0.068(4) 0.032(4) -0.008(3) -0.015(3) 0.010(4)
C13 0.041(4) 0.043(4) 0.050(4) 0.003(3) -0.002(3) -0.010(3)
C14 0.047(4) 0.063(4) 0.050(3) 0.007(3) 0.007(3) 0.002(3)
C15 0.048(4) 0.058(4) 0.051(3) -0.003(3) 0.015(3) -0.007(3)
C16 0.055(4) 0.080(4) 0.043(4) 0.003(3) 0.011(3) 0.000(4)
C17 0.088(5) 0.069(4) 0.042(3) -0.009(3) 0.009(3) 0.001(4)

loop_
_atom_type_symbol
_atom_type_description
_atom_type_scat_dispersion_real
_atom_type_scat_dispersion_imag
_atom_type_scat_source
C C 0.0033 0.0016 'International Tables Vol C Tables 4.2.6.8 and 6.1.1.4'
H H 0.0000 0.0000 'International Tables Vol C Tables 4.2.6.8 and 6.1.1.4'
N N 0.0061 0.0033 'International Tables Vol C Tables 4.2.6.8 and 6.1.1.4'
O O 0.0106 0.0060 'International Tables Vol C Tables 4.2.6.8 and 6.1.1.4'
F F 0.0171 0.0103 'International Tables Vol C Tables 4.2.6.8 and 6.1.1.4'

loop_
_geom_angle_atom_site_label_1
_geom_angle_atom_site_label_2
_geom_angle_atom_site_label_3
_geom_angle
_geom_angle_site_symmetry_1
_geom_angle_site_symmetry_3
_geom_angle_publ_flag
C1 N1 C2 123.1(4) . . ?
C5 N2 C17 119.7(5) . . ?
C5 N2 C16 120.2(5) . . ?
C17 N2 C16 119.1(4) . . ?
O1 C1 N1 124.6(4) . . ?
O1 C1 C8 119.0(5) . . ?
N1 C1 C8 116.3(4) . . ?
C3 C2 C7 119.8(4) . . ?
C3 C2 N1 121.7(5) . . ?
C7 C2 N1 118.4(4) . . ?
C4 C3 C2 120.0(5) . . ?
C4 C3 C14 117.4(4) . . ?
C2 C3 C14 122.6(4) . . ?
C3 C4 C5 121.2(5) . . ?
N2 C5 C6 122.5(5) . . ?
N2 C5 C4 119.6(5) . . ?
C6 C5 C4 117.8(4) . . ?
C7 C6 C5 121.3(5) . . ?
C6 C7 C2 119.8(5) . . ?
C6 C7 C15 120.1(5) . . ?
C2 C7 C15 120.1(4) . . ?
C9 C8 C13 117.4(5) . . ?
C9 C8 C1 123.4(5) . . ?
C13 C8 C1 119.1(5) . . ?
F1 C9 C8 120.2(4) . . ?
F1 C9 C10 118.4(5) . . ?
C8 C9 C10 121.4(5) . . ?
F2 C10 C11 119.6(5) . . ?
F2 C10 C9 120.6(5) . . ?
C11 C10 C9 119.8(5) . . ?
F3 C11 C10 120.4(5) . . ?
F3 C11 C12 119.0(5) . . ?
C10 C11 C12 120.6(5) . . ?
F4 C12 C11 121.1(5) . . ?
F4 C12 C13 119.6(6) . . ?
C11 C12 C13 119.2(6) . . ?
F5 C13 C12 118.8(5) . . ?
F5 C13 C8 119.7(5) . . ?
C12 C13 C8 121.4(5) . . ?

loop_
_geom_bond_atom_site_label_1
_geom_bond_atom_site_label_2
_geom_bond_distance
_geom_bond_site_symmetry_2
_geom_bond_publ_flag
O1 C1 1.217(5) . ?
F1 C9 1.334(5) . ?
F2 C10 1.335(5) . ?
F3 C11 1.346(5) . ?
F4 C12 1.343(5) . ?
F5 C13 1.326(5) . ?
N1 C1 1.339(5) . ?
N1 C2 1.427(5) . ?
N2 C5 1.387(5) . ?
N2 C17 1.433(5) . ?
N2 C16 1.447(5) . ?
C1 C8 1.506(6) . ?
C2 C3 1.386(6) . ?
C2 C7 1.409(6) . ?
C3 C4 1.381(6) . ?
C3 C14 1.519(6) . ?
C4 C5 1.420(6) . ?
C5 C6 1.395(6) . ?
C6 C7 1.384(6) . ?
C7 C15 1.504(5) . ?
C8 C9 1.372(6) . ?
C8 C13 1.393(6) . ?
C9 C10 1.391(6) . ?
C10 C11 1.362(6) . ?
C11 C12 1.368(6) . ?
C12 C13 1.387(6) . ?

loop_
_geom_torsion_atom_site_label_1
_geom_torsion_atom_site_label_2
_geom_torsion_atom_site_label_3
_geom_torsion_atom_site_label_4
_geom_torsion
_geom_torsion_site_symmetry_1
_geom_torsion_site_symmetry_2
_geom_torsion_site_symmetry_3
_geom_torsion_site_symmetry_4
_geom_torsion_publ_flag
C2 N1 C1 O1 -4.6(8) . . . . ?
C2 N1 C1 C8 177.1(4) . . . . ?
C1 N1 C2 C3 60.5(6) . . . . ?
C1 N1 C2 C7 -118.9(5) . . . . ?
C7 C2 C3 C4 2.2(6) . . . . ?
N1 C2 C3 C4 -177.2(4) . . . . ?
C7 C2 C3 C14 -174.4(4) . . . . ?
N1 C2 C3 C14 6.2(7) . . . . ?
C2 C3 C4 C5 0.2(7) . . . . ?
C14 C3 C4 C5 177.0(4) . . . . ?
C17 N2 C5 C6 5.3(7) . . . . ?
C16 N2 C5 C6 173.9(5) . . . . ?
C17 N2 C5 C4 -178.6(4) . . . . ?
C16 N2 C5 C4 -10.1(7) . . . . ?
C3 C4 C5 N2 -179.4(5) . . . . ?
C3 C4 C5 C6 -3.2(7) . . . . ?
N2 C5 C6 C7 180.0(4) . . . . ?
C4 C5 C6 C7 3.8(7) . . . . ?
C5 C6 C7 C2 -1.5(7) . . . . ?
C5 C6 C7 C15 179.4(4) . . . . ?
C3 C2 C7 C6 -1.6(6) . . . . ?
N1 C2 C7 C6 177.8(4) . . . . ?
C3 C2 C7 C15 177.5(4) . . . . ?
N1 C2 C7 C15 -3.1(6) . . . . ?
O1 C1 C8 C9 122.5(6) . . . . ?
N1 C1 C8 C9 -59.1(7) . . . . ?
O1 C1 C8 C13 -54.8(7) . . . . ?
N1 C1 C8 C13 123.6(5) . . . . ?
C13 C8 C9 F1 178.2(4) . . . . ?
C1 C8 C9 F1 0.9(7) . . . . ?
C13 C8 C9 C10 -0.4(7) . . . . ?
C1 C8 C9 C10 -177.7(5) . . . . ?
F1 C9 C10 F2 1.1(7) . . . . ?
C8 C9 C10 F2 179.7(4) . . . . ?
F1 C9 C10 C11 -178.6(4) . . . . ?
C8 C9 C10 C11 0.0(7) . . . . ?
F2 C10 C11 F3 2.0(7) . . . . ?
C9 C10 C11 F3 -178.3(4) . . . . ?
F2 C10 C11 C12 -178.4(5) . . . . ?
C9 C10 C11 C12 1.3(7) . . . . ?
F3 C11 C12 F4 -0.3(7) . . . . ?
C10 C11 C12 F4 -179.9(5) . . . . ?
F3 C11 C12 C13 177.4(4) . . . . ?
C10 C11 C12 C13 -2.2(8) . . . . ?
F4 C12 C13 F5 -2.1(7) . . . . ?
C11 C12 C13 F5 -179.9(5) . . . . ?
F4 C12 C13 C8 179.5(4) . . . . ?
C11 C12 C13 C8 1.8(8) . . . . ?
C9 C8 C13 F5 -178.8(4) . . . . ?
C1 C8 C13 F5 -1.4(7) . . . . ?
C9 C8 C13 C12 -0.5(7) . . . . ?
C1 C8 C13 C12 176.9(5) . . . . ?

loop_
_cod_related_entry_id
_cod_related_entry_database
_cod_related_entry_code
1 ChemSpider 17274014
